data_7200986
loop_
_publ_author_name
'Fan, Yan'
'Song, Weifeng'
'Yu, Dingyi'
'Ye, Kaiqi'
'Zhang, Jingying'
'Wang, Yue'

_publ_section_title
;
 Polymorphs and luminescent properties of a cetyl substituted
 quinacridone derivative
;
_journal_issue 8
_journal_name_full CrystEngComm
_journal_page_first 1716
_journal_paper_doi 10.1039/b902129a
_journal_volume 11
_journal_year 2009
_chemical_formula_sum 'C52 H76 N2 O2'
_chemical_formula_weight 761.15
_chemical_name_systematic
;
?
;
_space_group_IT_number 14
_symmetry_cell_setting monoclinic
_symmetry_space_group_name_Hall '-P 2ybc'
_symmetry_space_group_name_H-M 'P 1 21/c 1'
_atom_sites_solution_hydrogens geom
_atom_sites_solution_primary direct
_atom_sites_solution_secondary difmap
_audit_creation_method SHELXL-97
_cell_angle_alpha 90.00
_cell_angle_beta 101.49(3)
_cell_angle_gamma 90.00
_cell_formula_units_Z 2
_cell_length_a 21.731(4)
_cell_length_b 7.2815(15)
_cell_length_c 14.910(3)
_cell_measurement_reflns_used 10890
_cell_measurement_temperature 293(2)
_cell_measurement_theta_max 27.48
_cell_measurement_theta_min 3.05
_cell_volume 2312.0(8)
_computing_cell_refinement PROCESS-AUTO
_computing_data_collection PROCESS-AUTO
_computing_data_reduction PROCESS-AUTO
_computing_molecular_graphics 'SHELXL-97 (Sheldrick, 1997)'
_computing_publication_material 'SHELXL-97 (Sheldrick, 1997)'
_computing_structure_refinement 'SHELXL-97 (Sheldrick, 1997)'
_computing_structure_solution 'SHELXS-97 (Sheldrick, 1990)'
_diffrn_ambient_temperature 293(2)
_diffrn_detector_area_resol_mean none
_diffrn_measured_fraction_theta_full 0.997
_diffrn_measured_fraction_theta_max 0.997
_diffrn_measurement_device_type 'Omega scan'
_diffrn_measurement_method 10.0
_diffrn_radiation_monochromator graphite
_diffrn_radiation_source 'fine-focus sealed tube'
_diffrn_radiation_type MoK\a
_diffrn_radiation_wavelength 0.71073
_diffrn_reflns_av_R_equivalents 0.0683
_diffrn_reflns_av_sigmaI/netI 0.0618
_diffrn_reflns_limit_h_max 28
_diffrn_reflns_limit_h_min -26
_diffrn_reflns_limit_k_max 9
_diffrn_reflns_limit_k_min -9
_diffrn_reflns_limit_l_max 17
_diffrn_reflns_limit_l_min -19
_diffrn_reflns_number 22042
_diffrn_reflns_theta_full 27.48
_diffrn_reflns_theta_max 27.48
_diffrn_reflns_theta_min 3.05
_diffrn_standards_decay_% 0
_diffrn_standards_interval_count 0
_diffrn_standards_interval_time .
_diffrn_standards_number 0
_exptl_absorpt_coefficient_mu 0.065
_exptl_absorpt_correction_T_max 0.9893
_exptl_absorpt_correction_T_min 0.9802
_exptl_absorpt_correction_type multi-scan
_exptl_absorpt_process_details
;
Higash,T(1995) Progrom for Absorption Correcttion.
Rigaku Corporation,Tokyo,Japan.
;
_exptl_crystal_colour red
_exptl_crystal_density_diffrn 1.093
_exptl_crystal_density_meas ?
_exptl_crystal_density_method 'not measured'
_exptl_crystal_description block
_exptl_crystal_F_000 836
_exptl_crystal_size_max 0.31
_exptl_crystal_size_mid 0.30
_exptl_crystal_size_min 0.17
_refine_diff_density_max 0.123
_refine_diff_density_min -0.133
_refine_diff_density_rms 0.027
_refine_ls_extinction_method none
_refine_ls_goodness_of_fit_ref 0.963
_refine_ls_hydrogen_treatment constr
_refine_ls_matrix_type full
_refine_ls_number_parameters 254
_refine_ls_number_reflns 5280
_refine_ls_number_restraints 0
_refine_ls_restrained_S_all 0.963
_refine_ls_R_factor_all 0.1580
_refine_ls_R_factor_gt 0.0572
_refine_ls_shift/su_max 0.000
_refine_ls_shift/su_mean 0.000
_refine_ls_structure_factor_coef Fsqd
_refine_ls_weighting_details 'calc w=1/[\s^2^(Fo^2^)+(0.0687P)^2^+0.0000P] where P=(Fo^2^+2Fc^2^)/3'
_refine_ls_weighting_scheme calc
_refine_ls_wR_factor_gt 0.1271
_refine_ls_wR_factor_ref 0.1605
_reflns_number_gt 2130
_reflns_number_total 5280
_reflns_threshold_expression >2sigma(I)
_cod_data_source_file b902129a.txt
_cod_data_source_block a
_cod_depositor_comments
;
The following automatic conversions were performed:
'_symmetry_cell_setting' value 'Monoclinic' changed to 'monoclinic'
according to '/home/saulius/struct/CIF-dictionaries/cif_core.dic'
dictionary named 'cif_core.dic' version 2.4.1 from 2010-06-29.

Automatic conversion script
Id: cif_fix_enum 1527 2010-12-29 10:47:43Z saulius 

The following automatic conversions were performed:

'_exptl_crystal_density_meas' value 'none' was changed to '?' - the
value is perceived as not measured.

Automatic conversion script
Id: cif_fix_values 3008 2015-01-20 13:52:24Z robertas 
;
_cod_original_sg_symbol_H-M 'P2(1)/c '
_cod_database_code 7200986

loop_
_symmetry_equiv_pos_as_xyz
'x, y, z'
'-x, y+1/2, -z+1/2'
'-x, -y, -z'
'x, -y-1/2, z-1/2'

loop_
_atom_site_label
_atom_site_type_symbol
_atom_site_fract_x
_atom_site_fract_y
_atom_site_fract_z
_atom_site_U_iso_or_equiv
_atom_site_adp_type
_atom_site_occupancy
_atom_site_symmetry_multiplicity
_atom_site_calc_flag
_atom_site_refinement_flags
_atom_site_disorder_assembly
_atom_site_disorder_group
C1 C 0.08894(9) 0.9367(3) 0.02700(12) 0.0582(5) Uani 1 1 d . . .
C2 C 0.13170(10) 1.0750(3) 0.06414(14) 0.0711(6) Uani 1 1 d . . .
H2 H 0.1519 1.0684 0.1252 0.085 Uiso 1 1 calc R . .
C3 C 0.14387(11) 1.2187(3) 0.01154(16) 0.0822(7) Uani 1 1 d . . .
H3 H 0.1723 1.3089 0.0373 0.099 Uiso 1 1 calc R . .
C4 C 0.11455(12) 1.2325(3) -0.07990(16) 0.0807(7) Uani 1 1 d . . .
H4 H 0.1226 1.3320 -0.1149 0.097 Uiso 1 1 calc R . .
C5 C 0.07391(10) 1.0985(3) -0.11747(14) 0.0687(6) Uani 1 1 d . . .
H5 H 0.0546 1.1069 -0.1789 0.082 Uiso 1 1 calc R . .
C6 C 0.06046(9) 0.9486(3) -0.06613(12) 0.0560(5) Uani 1 1 d . . .
C7 C 0.01700(9) 0.8082(3) -0.10908(12) 0.0566(5) Uani 1 1 d . . .
C8 C 0.00916(9) 0.6501(3) -0.05236(11) 0.0532(5) Uani 1 1 d . . .
C9 C 0.03816(9) 0.6476(3) 0.04138(11) 0.0524(5) Uani 1 1 d . . .
C10 C 0.02797(9) 0.4942(3) 0.09128(11) 0.0562(5) Uani 1 1 d . . .
H10 H 0.0467 0.4881 0.1530 0.067 Uiso 1 1 calc R . .
C11 C 0.09401(9) 0.8041(3) 0.18091(11) 0.0602(5) Uani 1 1 d . . .
H11A H 0.0626 0.7414 0.2077 0.072 Uiso 1 1 calc R . .
H11B H 0.0939 0.9323 0.1986 0.072 Uiso 1 1 calc R . .
C12 C 0.15749(9) 0.7240(3) 0.22124(12) 0.0679(6) Uani 1 1 d . . .
H12A H 0.1882 0.7663 0.1868 0.082 Uiso 1 1 calc R . .
H12B H 0.1556 0.5911 0.2174 0.082 Uiso 1 1 calc R . .
C13 C 0.17727(9) 0.7823(3) 0.32057(13) 0.0727(6) Uani 1 1 d . . .
H13A H 0.1819 0.9148 0.3224 0.087 Uiso 1 1 calc R . .
H13B H 0.1436 0.7517 0.3521 0.087 Uiso 1 1 calc R . .
C14 C 0.23686(11) 0.6989(3) 0.37251(14) 0.0843(7) Uani 1 1 d . . .
H14A H 0.2706 0.7274 0.3409 0.101 Uiso 1 1 calc R . .
H14B H 0.2321 0.5664 0.3726 0.101 Uiso 1 1 calc R . .
C15 C 0.25514(10) 0.7649(3) 0.47060(14) 0.0835(7) Uani 1 1 d . . .
H15A H 0.2579 0.8979 0.4706 0.100 Uiso 1 1 calc R . .
H15B H 0.2222 0.7315 0.5028 0.100 Uiso 1 1 calc R . .
C16 C 0.31641(11) 0.6882(4) 0.52192(15) 0.0943(8) Uani 1 1 d . . .
H16A H 0.3129 0.5556 0.5238 0.113 Uiso 1 1 calc R . .
H16B H 0.3489 0.7170 0.4880 0.113 Uiso 1 1 calc R . .
C17 C 0.33687(10) 0.7572(4) 0.61777(15) 0.0879(7) Uani 1 1 d . . .
H17A H 0.3053 0.7237 0.6525 0.105 Uiso 1 1 calc R . .
H17B H 0.3388 0.8903 0.6162 0.105 Uiso 1 1 calc R . .
C18 C 0.39973(11) 0.6855(4) 0.66732(15) 0.0917(8) Uani 1 1 d . . .
H18A H 0.3979 0.5524 0.6683 0.110 Uiso 1 1 calc R . .
H18B H 0.4313 0.7198 0.6327 0.110 Uiso 1 1 calc R . .
C19 C 0.42037(11) 0.7529(4) 0.76368(15) 0.0869(7) Uani 1 1 d . . .
H19A H 0.3889 0.7177 0.7983 0.104 Uiso 1 1 calc R . .
H19B H 0.4217 0.8860 0.7626 0.104 Uiso 1 1 calc R . .
C20 C 0.48308(11) 0.6838(4) 0.81352(16) 0.0891(7) Uani 1 1 d . . .
H20A H 0.4817 0.5507 0.8153 0.107 Uiso 1 1 calc R . .
H20B H 0.5146 0.7180 0.7788 0.107 Uiso 1 1 calc R . .
C21 C 0.50326(11) 0.7532(3) 0.90903(16) 0.0902(7) Uani 1 1 d . . .
H21A H 0.4718 0.7176 0.9437 0.108 Uiso 1 1 calc R . .
H21B H 0.5038 0.8864 0.9071 0.108 Uiso 1 1 calc R . .
C22 C 0.56608(11) 0.6886(4) 0.95998(16) 0.0913(7) Uani 1 1 d . . .
H22A H 0.5657 0.5555 0.9621 0.110 Uiso 1 1 calc R . .
H22B H 0.5977 0.7250 0.9259 0.110 Uiso 1 1 calc R . .
C23 C 0.58499(11) 0.7597(4) 1.05574(16) 0.0924(8) Uani 1 1 d . . .
H23A H 0.5531 0.7234 1.0894 0.111 Uiso 1 1 calc R . .
H23B H 0.5850 0.8928 1.0532 0.111 Uiso 1 1 calc R . .
C24 C 0.64777(11) 0.6981(4) 1.10913(17) 0.0954(8) Uani 1 1 d . . .
H24A H 0.6481 0.5650 1.1118 0.114 Uiso 1 1 calc R . .
H24B H 0.6799 0.7354 1.0762 0.114 Uiso 1 1 calc R . .
C25 C 0.66466(12) 0.7706(4) 1.20416(18) 0.1090(9) Uani 1 1 d . . .
H25A H 0.6324 0.7333 1.2369 0.131 Uiso 1 1 calc R . .
H25B H 0.6642 0.9037 1.2013 0.131 Uiso 1 1 calc R . .
C26 C 0.72716(14) 0.7109(4) 1.2585(2) 0.1363(12) Uani 1 1 d . . .
H26A H 0.7274 0.5798 1.2656 0.204 Uiso 1 1 calc R . .
H26B H 0.7343 0.7681 1.3176 0.204 Uiso 1 1 calc R . .
H26C H 0.7597 0.7464 1.2269 0.204 Uiso 1 1 calc R . .
N1 N 0.07515(7) 0.7927(2) 0.08059(9) 0.0563(4) Uani 1 1 d . . .
O1 O -0.01081(7) 0.81995(18) -0.18979(8) 0.0701(4) Uani 1 1 d . . .

loop_
_atom_site_aniso_label
_atom_site_aniso_U_11
_atom_site_aniso_U_22
_atom_site_aniso_U_33
_atom_site_aniso_U_23
_atom_site_aniso_U_13
_atom_site_aniso_U_12
C1 0.0670(13) 0.0499(13) 0.0603(11) 0.0017(9) 0.0187(10) 0.0045(10)
C2 0.0736(15) 0.0644(15) 0.0737(13) 0.0022(11) 0.0109(11) -0.0042(12)
C3 0.0858(17) 0.0650(17) 0.0970(17) 0.0031(13) 0.0211(14) -0.0141(13)
C4 0.0995(18) 0.0599(15) 0.0888(16) 0.0131(12) 0.0337(14) -0.0059(14)
C5 0.0862(16) 0.0564(14) 0.0690(12) 0.0103(11) 0.0288(11) 0.0053(12)
C6 0.0664(13) 0.0498(12) 0.0553(11) 0.0027(9) 0.0203(10) 0.0060(10)
C7 0.0709(13) 0.0522(13) 0.0488(11) 0.0031(9) 0.0172(10) 0.0100(10)
C8 0.0662(13) 0.0474(12) 0.0484(10) 0.0027(8) 0.0172(9) 0.0052(10)
C9 0.0620(12) 0.0496(12) 0.0462(10) 0.0007(8) 0.0125(9) 0.0056(10)
C10 0.0726(13) 0.0526(12) 0.0431(9) 0.0023(9) 0.0106(9) 0.0049(11)
C11 0.0750(13) 0.0585(13) 0.0469(10) -0.0043(8) 0.0117(9) -0.0010(11)
C12 0.0697(14) 0.0681(15) 0.0625(12) 0.0001(10) 0.0049(10) 0.0041(11)
C13 0.0678(14) 0.0840(17) 0.0645(12) -0.0007(11) 0.0090(11) -0.0064(12)
C14 0.0814(16) 0.0882(18) 0.0778(15) 0.0017(12) 0.0023(12) 0.0023(14)
C15 0.0789(16) 0.1015(19) 0.0662(14) 0.0018(12) 0.0046(12) -0.0108(14)
C16 0.0926(18) 0.104(2) 0.0793(16) 0.0002(13) -0.0003(13) 0.0025(16)
C17 0.0785(16) 0.106(2) 0.0759(15) 0.0041(13) 0.0076(12) -0.0054(15)
C18 0.0826(16) 0.103(2) 0.0838(16) 0.0057(13) 0.0038(13) 0.0074(15)
C19 0.0790(16) 0.097(2) 0.0812(15) 0.0022(13) 0.0076(13) 0.0027(14)
C20 0.0787(16) 0.0934(19) 0.0897(16) 0.0059(13) 0.0036(13) 0.0079(15)
C21 0.0803(16) 0.100(2) 0.0857(16) 0.0020(14) 0.0041(13) 0.0060(15)
C22 0.0847(17) 0.0911(19) 0.0925(17) 0.0039(13) 0.0041(13) 0.0097(15)
C23 0.0823(17) 0.095(2) 0.0945(17) 0.0008(13) 0.0035(14) 0.0077(14)
C24 0.0892(18) 0.0895(19) 0.1008(19) 0.0067(14) 0.0031(14) 0.0122(15)
C25 0.102(2) 0.114(2) 0.102(2) -0.0056(16) -0.0010(16) 0.0115(18)
C26 0.117(2) 0.140(3) 0.130(3) 0.005(2) -0.0284(19) 0.026(2)
N1 0.0665(10) 0.0542(11) 0.0481(8) 0.0011(7) 0.0112(7) -0.0030(8)
O1 0.1010(11) 0.0581(9) 0.0501(8) 0.0057(6) 0.0122(7) 0.0032(8)

loop_
_atom_type_symbol
_atom_type_description
_atom_type_scat_dispersion_real
_atom_type_scat_dispersion_imag
_atom_type_scat_source
C C 0.0033 0.0016 'International Tables Vol C Tables 4.2.6.8 and 6.1.1.4'
H H 0.0000 0.0000 'International Tables Vol C Tables 4.2.6.8 and 6.1.1.4'
N N 0.0061 0.0033 'International Tables Vol C Tables 4.2.6.8 and 6.1.1.4'
O O 0.0106 0.0060 'International Tables Vol C Tables 4.2.6.8 and 6.1.1.4'

loop_
_geom_angle_atom_site_label_1
_geom_angle_atom_site_label_2
_geom_angle_atom_site_label_3
_geom_angle
_geom_angle_site_symmetry_1
_geom_angle_site_symmetry_3
_geom_angle_publ_flag
N1 C1 C6 120.82(18) . . ?
N1 C1 C2 121.06(18) . . ?
C6 C1 C2 118.12(19) . . ?
C3 C2 C1 120.7(2) . . ?
C2 C3 C4 121.1(2) . . ?
C5 C4 C3 119.1(2) . . ?
C4 C5 C6 121.6(2) . . ?
C5 C6 C1 119.35(19) . . ?
C5 C6 C7 119.84(18) . . ?
C1 C6 C7 120.81(18) . . ?
O1 C7 C6 121.94(17) . . ?
O1 C7 C8 121.87(18) . . ?
C6 C7 C8 116.18(17) . . ?
C10 C8 C9 120.92(17) 3_565 . ?
C10 C8 C7 118.88(17) 3_565 . ?
C9 C8 C7 120.18(18) . . ?
C10 C9 N1 122.04(16) . . ?
C10 C9 C8 117.00(17) . . ?
N1 C9 C8 120.96(17) . . ?
C8 C10 C9 122.08(17) 3_565 . ?
N1 C11 C12 115.50(16) . . ?
C11 C12 C13 109.85(17) . . ?
C14 C13 C12 116.01(19) . . ?
C13 C14 C15 113.8(2) . . ?
C16 C15 C14 114.1(2) . . ?
C17 C16 C15 115.2(2) . . ?
C16 C17 C18 114.8(2) . . ?
C19 C18 C17 115.1(2) . . ?
C18 C19 C20 115.7(2) . . ?
C21 C20 C19 115.1(2) . . ?
C20 C21 C22 116.2(2) . . ?
C23 C22 C21 115.1(2) . . ?
C22 C23 C24 116.7(2) . . ?
C25 C24 C23 115.1(2) . . ?
C24 C25 C26 115.9(3) . . ?
C9 N1 C1 120.51(15) . . ?
C9 N1 C11 119.51(15) . . ?
C1 N1 C11 119.63(16) . . ?

loop_
_geom_bond_atom_site_label_1
_geom_bond_atom_site_label_2
_geom_bond_distance
_geom_bond_site_symmetry_2
_geom_bond_publ_flag
C1 N1 1.387(2) . ?
C1 C6 1.406(2) . ?
C1 C2 1.407(3) . ?
C2 C3 1.365(3) . ?
C3 C4 1.389(3) . ?
C4 C5 1.359(3) . ?
C5 C6 1.397(3) . ?
C6 C7 1.452(3) . ?
C7 O1 1.2374(19) . ?
C7 C8 1.458(3) . ?
C8 C10 1.380(2) 3_565 ?
C8 C9 1.414(2) . ?
C9 C10 1.384(2) . ?
C9 N1 1.385(2) . ?
C10 C8 1.380(2) 3_565 ?
C11 N1 1.472(2) . ?
C11 C12 1.508(3) . ?
C12 C13 1.518(2) . ?
C13 C14 1.499(3) . ?
C14 C15 1.516(3) . ?
C15 C16 1.505(3) . ?
C16 C17 1.496(3) . ?
C17 C18 1.511(3) . ?
C18 C19 1.500(3) . ?
C19 C20 1.503(3) . ?
C20 C21 1.492(3) . ?
C21 C22 1.500(3) . ?
C22 C23 1.497(3) . ?
C23 C24 1.504(3) . ?
C24 C25 1.488(3) . ?
C25 C26 1.501(3) . ?

loop_
_geom_hbond_atom_site_label_D
_geom_hbond_atom_site_label_H
_geom_hbond_atom_site_label_A
_geom_hbond_distance_DH
_geom_hbond_distance_HA
_geom_hbond_distance_DA
_geom_hbond_angle_DHA
_geom_hbond_site_symmetry_A
C5 H5 O1 0.93 2.53 3.342(3) 145.9 2_554
C11 H11A O1 0.97 2.46 3.387(2) 159.6 4_576
C11 H11B O1 0.97 2.54 3.298(2) 135.3 3_575
